data_7716559
loop_
_publ_author_name
'Malik, Suvamoy'
'Mondal, Udayan'
'Jana, Narayan Ch'
'Banerjee, Priyabrata'
'Saha, Amrita'

_publ_section_title
;
 Using eugenol scaffold to explore the explosive sensing properties of
 Cd(II)-based coordination polymers: experimental studies and real sample
 analysis.
;
_journal_issue 31
_journal_name_full 'Dalton transactions (Cambridge, England : 2003)'
_journal_page_first 12995
_journal_page_last 13011
_journal_paper_doi 10.1039/d4dt01239a
_journal_volume 53
_journal_year 2024
_chemical_formula_moiety 'C21 H23 Cd N3 O2 S'
_chemical_formula_sum 'C21 H23 Cd N3 O2 S'
_chemical_formula_weight 493.88
_space_group_crystal_system monoclinic
_space_group_IT_number 14
_space_group_name_Hall '-P 2ybc'
_space_group_name_H-M_alt 'P 1 21/c 1'
_atom_sites_solution_hydrogens geom
_atom_sites_solution_primary dual
_audit_creation_date 2024-04-05
_audit_creation_method
;
Olex2 1.5
(compiled 2024.02.16 svn.r378c4104 for OlexSys, GUI svn.r6928)
;
_audit_update_record
;
2024-04-09 deposited with the CCDC.	2024-07-05 downloaded from the CCDC.
;
_cell_angle_alpha 90
_cell_angle_beta 97.8443(16)
_cell_angle_gamma 90
_cell_formula_units_Z 4
_cell_length_a 14.9384(3)
_cell_length_b 13.4833(2)
_cell_length_c 10.62046(18)
_cell_measurement_reflns_used 9442
_cell_measurement_temperature 199.99(10)
_cell_measurement_theta_max 77.4730
_cell_measurement_theta_min 4.4150
_cell_volume 2119.14(6)
_computing_cell_refinement 'CrysAlisPro 1.171.42.89a (Rigaku OD, 2023)'
_computing_data_collection 'CrysAlisPro 1.171.42.89a (Rigaku OD, 2023)'
_computing_data_reduction 'CrysAlisPro 1.171.42.89a (Rigaku OD, 2023)'
_computing_molecular_graphics 'Olex2 1.5 (Dolomanov et al., 2009)'
_computing_publication_material 'Olex2 1.5 (Dolomanov et al., 2009)'
_computing_structure_refinement 'SHELXL 2016/6 (Sheldrick, 2015)'
_computing_structure_solution 'SHELXT  (Sheldrick, 2015)'
_diffrn_ambient_environment N~2~
_diffrn_ambient_temperature 199.99(10)
_diffrn_detector 'Hybrid Pixel Array Detector'
_diffrn_detector_area_resol_mean 5.8140
_diffrn_detector_type 'Pilatus 200K'
_diffrn_measured_fraction_theta_full 0.998
_diffrn_measured_fraction_theta_max 0.971
_diffrn_measurement_details
;
List of Runs (angles in degrees, time in seconds):

  # Type    Start    End  Width  t~exp~   \w     \q     \k     \f   Frames
#--------------------------------------------------------------------------
  1  \w    -46.00  24.00   0.50    0.13    --  -38.50  71.00  54.00  140
  2  \w   -102.00 -22.00   0.50    0.13    --  -38.50 -71.00 -75.00  160
  3  \w     32.00  64.00   0.50    0.13    --   49.06 -71.00 -75.00   64
  4  \w     63.00  91.00   0.50    0.13    --   49.06  71.00  54.00   56
  5  \w     46.00  85.00   0.50    1.05    --  106.83 -71.00 -75.00   78
  6  \w     88.00 162.00   0.50    1.05    --  106.83  71.00  54.00  148
  7  \w    -27.00  20.00   0.50    0.13    --  -38.50  57.00-150.00   94
  8  \w     38.00  78.00   0.50    0.13    --   49.06-125.00 -60.00   80
  9  \w     47.00  73.00   0.50    1.05    --  106.83-125.00 -90.00   52
 10  \w    102.00 170.00   0.50    1.05    --  106.83  45.00   0.00  136
 11  \w     49.00  75.00   0.50    1.05    --  106.83 -61.00   0.00   52
 12  \w     94.00 119.00   0.50    1.05    --  106.83 -61.00   0.00   50
 13  \w     46.00  72.00   0.50    1.05    --  106.83-125.00 -30.00   52
 14  \w    105.00 132.00   0.50    1.05    --  106.83  77.00-150.00   54
 15  \w     94.00 161.00   0.50    1.05    --  106.83  61.00 -30.00  134
 16  \w     39.00 106.00   0.50    1.05    --  106.83 -94.00-150.00  134
 17  \w    104.00 170.00   0.50    1.05    --  106.83 125.00   0.00  132
 18  \w     87.00 112.00   0.50    1.05    --  106.83-125.00 -90.00   50
 19  \w    120.00 168.00   0.50    1.05    --  106.83  77.00 150.00   96
 20  \w     43.00 104.00   0.50    1.05    --  106.83 -94.00 -60.00  122
 21  \w    113.00 158.00   0.50    1.05    --  106.83  45.00 120.00   90
 22  \w    127.00 166.00   0.50    1.05    --  106.83 125.00 -90.00   78
;
_diffrn_measurement_device 'four-circle diffractometer'
_diffrn_measurement_device_type 'SuperNova, Dual, Cu at home/near, Pilatus 200K'
_diffrn_measurement_method '\w scans'
_diffrn_orient_matrix_type 'CrysAlisPro convention (1999,Acta A55,543-557)'
_diffrn_orient_matrix_UB_11 0.0816360000
_diffrn_orient_matrix_UB_12 -0.0327493000
_diffrn_orient_matrix_UB_13 -0.0640367000
_diffrn_orient_matrix_UB_21 -0.0154926000
_diffrn_orient_matrix_UB_22 -0.1082443000
_diffrn_orient_matrix_UB_23 0.0381747000
_diffrn_orient_matrix_UB_31 -0.0626744000
_diffrn_orient_matrix_UB_32 -0.0161456000
_diffrn_orient_matrix_UB_33 -0.1260980000
_diffrn_radiation_monochromator mirror
_diffrn_radiation_probe x-ray
_diffrn_radiation_type 'Cu K\a'
_diffrn_radiation_wavelength 1.54184
_diffrn_reflns_av_R_equivalents 0.0583
_diffrn_reflns_av_unetI/netI 0.0563
_diffrn_reflns_Laue_measured_fraction_full 0.998
_diffrn_reflns_Laue_measured_fraction_max 0.971
_diffrn_reflns_limit_h_max 18
_diffrn_reflns_limit_h_min -18
_diffrn_reflns_limit_k_max 17
_diffrn_reflns_limit_k_min -15
_diffrn_reflns_limit_l_max 12
_diffrn_reflns_limit_l_min -13
_diffrn_reflns_number 14048
_diffrn_reflns_point_group_measured_fraction_full 0.998
_diffrn_reflns_point_group_measured_fraction_max 0.971
_diffrn_reflns_theta_full 67.684
_diffrn_reflns_theta_max 77.802
_diffrn_reflns_theta_min 4.436
_diffrn_source 'micro-focus sealed X-ray tube'
_diffrn_source_type 'SuperNova (Cu) X-ray Source'
_exptl_absorpt_coefficient_mu 9.343
_exptl_absorpt_correction_T_max 1.00000
_exptl_absorpt_correction_T_min 0.45769
_exptl_absorpt_correction_type multi-scan
_exptl_absorpt_process_details
;
CrysAlisPro 1.171.42.89a (Rigaku Oxford Diffraction, 2023)
Empirical absorption correction using spherical harmonics,
implemented in SCALE3 ABSPACK scaling algorithm.
;
_exptl_crystal_colour 'light white'
_exptl_crystal_density_diffrn 1.548
_exptl_crystal_description block
_exptl_crystal_F_000 1000
_exptl_crystal_size_max 0.2
_exptl_crystal_size_mid 0.2
_exptl_crystal_size_min 0.1
_refine_diff_density_max 0.659
_refine_diff_density_min -1.011
_refine_diff_density_rms 0.098
_refine_ls_extinction_method none
_refine_ls_goodness_of_fit_ref 1.044
_refine_ls_hydrogen_treatment constr
_refine_ls_matrix_type full
_refine_ls_number_parameters 254
_refine_ls_number_reflns 4392
_refine_ls_number_restraints 0
_refine_ls_restrained_S_all 1.044
_refine_ls_R_factor_all 0.0381
_refine_ls_R_factor_gt 0.0337
_refine_ls_shift/su_max 0.001
_refine_ls_shift/su_mean 0.000
_refine_ls_structure_factor_coef Fsqd
_refine_ls_weighting_details 'w=1/[\s^2^(Fo^2^)+(0.0460P)^2^] where P=(Fo^2^+2Fc^2^)/3'
_refine_ls_weighting_scheme calc
_refine_ls_wR_factor_gt 0.0859
_refine_ls_wR_factor_ref 0.0888
_reflns_Friedel_coverage 0.000
_reflns_number_gt 3887
_reflns_number_total 4392
_reflns_threshold_expression 'I > 2\s(I)'
_cod_data_source_file d4dt01239a2.cif
_cod_data_source_block sm-11a_200k_auto
_cod_depositor_comments 'Adding full bibliography for 7716559--7716560.cif.'
_cod_original_cell_volume 2119.14(7)
_cod_database_code 7716559
_shelx_shelxl_version_number 2016/6
_chemical_oxdiff_formula 'C H N O Cd S'
_shelx_space_group_comment
;
The symmetry employed for this shelxl refinement is uniquely defined
by the following loop, which should always be used as a source of
symmetry information in preference to the above space-group names.
They are only intended as comments.
;
_shelx_estimated_absorpt_t_max 0.455
_shelx_estimated_absorpt_t_min 0.257
_olex2_refinement_description
;
1. Fixed Uiso
 At 1.2 times of:
  All C(H) groups, All C(H,H) groups, All N(H) groups
 At 1.5 times of:
  All C(H,H,H) groups
2.a Ternary CH refined with riding coordinates:
 N2(H2)
2.b Secondary CH2 refined with riding coordinates:
 C12(H12A,H12B), C13(H13A,H13B), C14(H14A,H14B), C6(H6A,H6B)
2.c Aromatic/amide H refined with riding coordinates:
 C11(H11), C4(H4), C9(H9), C16(H16), C20(H20), C17(H17), C7(H7), C18(H18),
 C19(H19)
2.d X=CH2 refined with riding coordinates:
 C8(H8A,H8B)
2.e Idealised Me refined as rotating group:
 C3(H3A,H3B,H3C)
;
_olex2_submission_special_instructions 'No special instructions were received'
_oxdiff_exptl_absorpt_empirical_details
;
Empirical correction (ABSPACK) includes:
- Absorption correction using spherical harmonics
- Frame scaling
;
_oxdiff_exptl_absorpt_empirical_full_max 1.602
_oxdiff_exptl_absorpt_empirical_full_min 0.561

loop_
_space_group_symop_operation_xyz
'x, y, z'
'-x, y+1/2, -z+1/2'
'-x, -y, -z'
'x, -y-1/2, z-1/2'

loop_
_atom_site_label
_atom_site_type_symbol
_atom_site_fract_x
_atom_site_fract_y
_atom_site_fract_z
_atom_site_U_iso_or_equiv
_atom_site_adp_type
_atom_site_occupancy
_atom_site_site_symmetry_order
_atom_site_calc_flag
_atom_site_refinement_flags_posn
_atom_site_refinement_flags_adp
_atom_site_refinement_flags_occupancy
_atom_site_disorder_assembly
_atom_site_disorder_group
Cd1 Cd 0.54154(2) 0.61669(2) 0.47045(2) 0.02731(9) Uani 1 1 d . . . . .
S2 S 0.47375(8) 0.69864(6) 0.90391(8) 0.0548(2) Uani 1 1 d . . . . .
O1 O 0.40705(12) 0.53943(14) 0.44854(17) 0.0276(4) Uani 1 1 d . . . . .
O2 O 0.22966(14) 0.56611(18) 0.4825(2) 0.0379(4) Uani 1 1 d . . . . .
N1 N 0.53042(14) 0.56428(18) 0.2629(2) 0.0281(4) Uani 1 1 d . . . . .
N2 N 0.68820(16) 0.63330(19) 0.4182(2) 0.0315(5) Uani 1 1 d . . . . .
H2 H 0.720271 0.569577 0.442381 0.038 Uiso 1 1 calc R U . . .
N3 N 0.5312(2) 0.6699(2) 0.6679(2) 0.0433(6) Uani 1 1 d . . . . .
C1 C 0.34688(17) 0.5501(2) 0.3467(2) 0.0273(5) Uani 1 1 d . . . . .
C10 C 0.36695(18) 0.5505(2) 0.2203(3) 0.0296(5) Uani 1 1 d . . . . .
C12 C 0.61758(18) 0.5609(2) 0.2153(3) 0.0335(6) Uani 1 1 d . . . . .
H12A H 0.608509 0.571102 0.122122 0.040 Uiso 1 1 calc R U . . .
H12B H 0.645551 0.494956 0.233022 0.040 Uiso 1 1 calc R U . . .
C2 C 0.25450(18) 0.5609(2) 0.3613(3) 0.0315(5) Uani 1 1 d . . . . .
C21 C 0.5066(2) 0.6827(2) 0.7634(3) 0.0363(6) Uani 1 1 d . . . . .
C11 C 0.45851(18) 0.5500(2) 0.1871(2) 0.0284(5) Uani 1 1 d . . . . .
H11 H 0.464783 0.537755 0.100629 0.034 Uiso 1 1 calc R U . . .
C13 C 0.68013(18) 0.6409(2) 0.2785(3) 0.0320(5) Uani 1 1 d . . . . .
H13A H 0.740631 0.633747 0.251344 0.038 Uiso 1 1 calc R U . . .
H13B H 0.656160 0.707026 0.251161 0.038 Uiso 1 1 calc R U . . .
C4 C 0.18659(19) 0.5626(2) 0.2587(3) 0.0365(6) Uani 1 1 d . . . . .
H4 H 0.125412 0.568043 0.273171 0.044 Uiso 1 1 calc R U . . .
C9 C 0.29647(19) 0.5519(2) 0.1170(3) 0.0334(6) Uani 1 1 d . . . . .
H9 H 0.311584 0.549591 0.033064 0.040 Uiso 1 1 calc R U . . .
C5 C 0.2067(2) 0.5566(2) 0.1335(3) 0.0371(6) Uani 1 1 d . . . . .
C15 C 0.8387(2) 0.7182(3) 0.4518(3) 0.0392(6) Uani 1 1 d . . . . .
C14 C 0.7435(2) 0.7133(3) 0.4845(3) 0.0440(7) Uani 1 1 d . . . . .
H14A H 0.746311 0.703543 0.577338 0.053 Uiso 1 1 calc R U . . .
H14B H 0.713326 0.777656 0.462906 0.053 Uiso 1 1 calc R U . . .
C3 C 0.2610(2) 0.6540(3) 0.5505(3) 0.0456(7) Uani 1 1 d . . . . .
H3A H 0.243438 0.712423 0.497991 0.068 Uiso 1 1 calc R U . . .
H3B H 0.327013 0.651715 0.570639 0.068 Uiso 1 1 calc R U . . .
H3C H 0.234117 0.658068 0.629524 0.068 Uiso 1 1 calc R U . . .
C16 C 0.8638(2) 0.7897(3) 0.3711(4) 0.0507(8) Uani 1 1 d . . . . .
H16 H 0.821228 0.838453 0.337307 0.061 Uiso 1 1 calc R U . . .
C6 C 0.1291(2) 0.5562(3) 0.0249(3) 0.0484(8) Uani 1 1 d . . . . .
H6A H 0.093309 0.495022 0.031148 0.058 Uiso 1 1 calc R U . . .
H6B H 0.089150 0.613208 0.036358 0.058 Uiso 1 1 calc R U . . .
C20 C 0.9026(2) 0.6481(3) 0.4995(4) 0.0517(8) Uani 1 1 d . . . . .
H20 H 0.886890 0.598220 0.555815 0.062 Uiso 1 1 calc R U . . .
C17 C 0.9508(3) 0.7915(4) 0.3384(4) 0.0593(10) Uani 1 1 d . . . . .
H17 H 0.967241 0.841199 0.282426 0.071 Uiso 1 1 calc R U . . .
C7 C 0.1553(3) 0.5616(4) -0.1056(4) 0.0652(12) Uani 1 1 d . . . . .
H7 H 0.195403 0.613755 -0.120130 0.078 Uiso 1 1 calc R U . . .
C18 C 1.0126(2) 0.7219(3) 0.3865(4) 0.0599(10) Uani 1 1 d . . . . .
H18 H 1.072102 0.723699 0.364469 0.072 Uiso 1 1 calc R U . . .
C19 C 0.9894(3) 0.6500(3) 0.4659(5) 0.0619(11) Uani 1 1 d . . . . .
H19 H 1.032380 0.601235 0.498259 0.074 Uiso 1 1 calc R U . . .
C8 C 0.1305(3) 0.5048(5) -0.2001(4) 0.0781(15) Uani 1 1 d . . . . .
H8A H 0.090381 0.451267 -0.191518 0.094 Uiso 1 1 calc R U . . .
H8B H 0.152079 0.516034 -0.278931 0.094 Uiso 1 1 calc R U . . .

loop_
_atom_site_aniso_label
_atom_site_aniso_U_11
_atom_site_aniso_U_22
_atom_site_aniso_U_33
_atom_site_aniso_U_23
_atom_site_aniso_U_13
_atom_site_aniso_U_12
Cd1 0.02827(12) 0.03048(13) 0.02408(12) -0.00111(6) 0.00682(7) -0.00385(6)
S2 0.0964(7) 0.0338(4) 0.0411(4) -0.0065(3) 0.0342(4) -0.0152(4)
O1 0.0262(9) 0.0310(9) 0.0256(8) 0.0020(7) 0.0039(6) -0.0011(7)
O2 0.0327(10) 0.0471(12) 0.0359(10) 0.0008(9) 0.0113(8) 0.0008(9)
N1 0.0271(11) 0.0300(11) 0.0282(10) -0.0010(9) 0.0078(8) 0.0000(8)
N2 0.0280(11) 0.0368(12) 0.0307(11) -0.0007(9) 0.0078(8) -0.0050(9)
N3 0.0624(17) 0.0389(14) 0.0302(12) -0.0056(10) 0.0122(11) -0.0052(12)
C1 0.0267(12) 0.0281(13) 0.0269(12) 0.0001(10) 0.0027(9) -0.0009(9)
C10 0.0297(13) 0.0310(13) 0.0286(12) 0.0020(10) 0.0052(9) 0.0009(10)
C12 0.0272(13) 0.0420(16) 0.0327(13) -0.0042(12) 0.0091(10) 0.0022(11)
C2 0.0302(13) 0.0340(14) 0.0314(13) 0.0020(11) 0.0081(10) -0.0006(10)
C21 0.0475(16) 0.0280(13) 0.0328(14) -0.0016(11) 0.0037(11) -0.0050(11)
C11 0.0325(13) 0.0304(13) 0.0226(11) 0.0007(9) 0.0043(9) -0.0002(10)
C13 0.0274(12) 0.0362(14) 0.0341(13) 0.0019(11) 0.0100(10) -0.0020(11)
C4 0.0247(13) 0.0413(16) 0.0429(15) 0.0015(13) 0.0030(10) 0.0040(11)
C9 0.0338(14) 0.0365(15) 0.0290(13) 0.0008(11) 0.0009(10) 0.0023(11)
C5 0.0305(14) 0.0394(16) 0.0398(15) 0.0015(12) -0.0009(11) 0.0039(11)
C15 0.0312(14) 0.0424(17) 0.0443(15) -0.0110(13) 0.0061(11) -0.0086(12)
C14 0.0371(16) 0.0462(18) 0.0505(17) -0.0177(15) 0.0124(13) -0.0107(13)
C3 0.0470(18) 0.0502(19) 0.0404(16) -0.0073(15) 0.0085(12) 0.0097(15)
C16 0.0362(17) 0.051(2) 0.064(2) 0.0047(17) 0.0008(14) -0.0095(14)
C6 0.0319(15) 0.068(2) 0.0425(17) 0.0008(16) -0.0047(12) 0.0093(14)
C20 0.0412(18) 0.051(2) 0.061(2) -0.0013(18) 0.0003(15) -0.0080(15)
C17 0.048(2) 0.069(3) 0.063(2) 0.003(2) 0.0137(16) -0.0219(18)
C7 0.045(2) 0.095(4) 0.052(2) -0.005(2) -0.0078(16) 0.021(2)
C18 0.0364(18) 0.061(2) 0.084(3) -0.024(2) 0.0167(17) -0.0116(16)
C19 0.0356(18) 0.056(2) 0.092(3) -0.011(2) -0.0005(18) 0.0015(16)
C8 0.063(3) 0.112(4) 0.055(2) -0.019(3) -0.009(2) 0.025(3)

loop_
_atom_type_symbol
_atom_type_description
_atom_type_scat_dispersion_real
_atom_type_scat_dispersion_imag
_atom_type_scat_source
C C 0.0181 0.0091 'International Tables Vol C Tables 4.2.6.8 and 6.1.1.4'
H H 0.0000 0.0000 'International Tables Vol C Tables 4.2.6.8 and 6.1.1.4'
Cd Cd 0.1185 4.6533 'International Tables Vol C Tables 4.2.6.8 and 6.1.1.4'
N N 0.0311 0.0180 'International Tables Vol C Tables 4.2.6.8 and 6.1.1.4'
O O 0.0492 0.0322 'International Tables Vol C Tables 4.2.6.8 and 6.1.1.4'
S S 0.3331 0.5567 'International Tables Vol C Tables 4.2.6.8 and 6.1.1.4'

loop_
_geom_angle_atom_site_label_1
_geom_angle_atom_site_label_2
_geom_angle_atom_site_label_3
_geom_angle
_geom_angle_site_symmetry_1
_geom_angle_site_symmetry_3
_geom_angle_publ_flag
S2 Cd1 Cd1 137.79(3) 4_575 3_666 ?
O1 Cd1 Cd1 39.90(4) 3_666 3_666 ?
O1 Cd1 Cd1 42.41(5) . 3_666 ?
O1 Cd1 S2 173.01(5) 3_666 4_575 ?
O1 Cd1 S2 95.78(5) . 4_575 ?
O1 Cd1 O1 82.31(7) . 3_666 ?
O1 Cd1 N1 79.14(7) . . ?
O1 Cd1 N2 150.65(8) . . ?
N1 Cd1 Cd1 85.06(6) . 3_666 ?
N1 Cd1 S2 93.22(6) . 4_575 ?
N1 Cd1 O1 93.02(7) . 3_666 ?
N1 Cd1 N2 75.52(8) . . ?
N2 Cd1 Cd1 119.90(6) . 3_666 ?
N2 Cd1 S2 100.16(7) . 4_575 ?
N2 Cd1 O1 84.46(8) . 3_666 ?
N3 Cd1 Cd1 92.81(7) . 3_666 ?
N3 Cd1 S2 83.14(8) . 4_575 ?
N3 Cd1 O1 94.05(9) . . ?
N3 Cd1 O1 90.28(9) . 3_666 ?
N3 Cd1 N1 171.96(10) . . ?
N3 Cd1 N2 112.14(10) . . ?
C21 S2 Cd1 101.93(11) . 4_576 ?
Cd1 O1 Cd1 97.69(7) . 3_666 ?
C1 O1 Cd1 123.22(17) . 3_666 ?
C1 O1 Cd1 122.35(16) . . ?
C2 O2 C3 113.5(2) . . ?
C12 N1 Cd1 112.97(16) . . ?
C11 N1 Cd1 126.92(18) . . ?
C11 N1 C12 119.6(2) . . ?
Cd1 N2 H2 106.7 . . ?
C13 N2 Cd1 107.10(16) . . ?
C13 N2 H2 106.7 . . ?
C13 N2 C14 113.1(2) . . ?
C14 N2 Cd1 115.92(18) . . ?
C14 N2 H2 106.7 . . ?
C21 N3 Cd1 162.5(3) . . ?
O1 C1 C10 124.8(2) . . ?
O1 C1 C2 119.1(2) . . ?
C10 C1 C2 116.1(2) . . ?
C1 C10 C11 123.8(2) . . ?
C9 C10 C1 120.3(2) . . ?
C9 C10 C11 115.9(2) . . ?
N1 C12 H12A 109.6 . . ?
N1 C12 H12B 109.6 . . ?
N1 C12 C13 110.4(2) . . ?
H12A C12 H12B 108.1 . . ?
C13 C12 H12A 109.6 . . ?
C13 C12 H12B 109.6 . . ?
O2 C2 C1 119.6(2) . . ?
C4 C2 O2 118.0(2) . . ?
C4 C2 C1 122.4(3) . . ?
N3 C21 S2 178.0(3) . . ?
N1 C11 C10 126.0(2) . . ?
N1 C11 H11 117.0 . . ?
C10 C11 H11 117.0 . . ?
N2 C13 C12 110.8(2) . . ?
N2 C13 H13A 109.5 . . ?
N2 C13 H13B 109.5 . . ?
C12 C13 H13A 109.5 . . ?
C12 C13 H13B 109.5 . . ?
H13A C13 H13B 108.1 . . ?
C2 C4 H4 119.5 . . ?
C2 C4 C5 121.1(3) . . ?
C5 C4 H4 119.5 . . ?
C10 C9 H9 118.7 . . ?
C5 C9 C10 122.5(3) . . ?
C5 C9 H9 118.7 . . ?
C4 C5 C6 118.6(3) . . ?
C9 C5 C4 117.4(3) . . ?
C9 C5 C6 124.0(3) . . ?
C16 C15 C14 121.3(3) . . ?
C16 C15 C20 118.1(3) . . ?
C20 C15 C14 120.5(3) . . ?
N2 C14 C15 113.9(3) . . ?
N2 C14 H14A 108.8 . . ?
N2 C14 H14B 108.8 . . ?
C15 C14 H14A 108.8 . . ?
C15 C14 H14B 108.8 . . ?
H14A C14 H14B 107.7 . . ?
O2 C3 H3A 109.5 . . ?
O2 C3 H3B 109.5 . . ?
O2 C3 H3C 109.5 . . ?
H3A C3 H3B 109.5 . . ?
H3A C3 H3C 109.5 . . ?
H3B C3 H3C 109.5 . . ?
C15 C16 H16 119.6 . . ?
C15 C16 C17 120.8(4) . . ?
C17 C16 H16 119.6 . . ?
C5 C6 H6A 108.3 . . ?
C5 C6 H6B 108.3 . . ?
H6A C6 H6B 107.4 . . ?
C7 C6 C5 115.8(3) . . ?
C7 C6 H6A 108.3 . . ?
C7 C6 H6B 108.3 . . ?
C15 C20 H20 119.6 . . ?
C15 C20 C19 120.8(4) . . ?
C19 C20 H20 119.6 . . ?
C16 C17 H17 119.9 . . ?
C18 C17 C16 120.1(4) . . ?
C18 C17 H17 119.9 . . ?
C6 C7 H7 116.0 . . ?
C8 C7 C6 128.0(6) . . ?
C8 C7 H7 116.0 . . ?
C17 C18 H18 119.8 . . ?
C19 C18 C17 120.4(4) . . ?
C19 C18 H18 119.8 . . ?
C20 C19 H19 120.1 . . ?
C18 C19 C20 119.9(4) . . ?
C18 C19 H19 120.1 . . ?
C7 C8 H8A 120.0 . . ?
C7 C8 H8B 120.0 . . ?
H8A C8 H8B 120.0 . . ?

loop_
_geom_bond_atom_site_label_1
_geom_bond_atom_site_label_2
_geom_bond_distance
_geom_bond_site_symmetry_2
_geom_bond_publ_flag
Cd1 Cd1 3.4711(4) 3_666 ?
Cd1 S2 2.7440(9) 4_575 ?
Cd1 O1 2.2467(18) . ?
Cd1 O1 2.3623(19) 3_666 ?
Cd1 N1 2.299(2) . ?
Cd1 N2 2.343(2) . ?
Cd1 N3 2.242(3) . ?
S2 C21 1.647(3) . ?
O1 C1 1.317(3) . ?
O2 C2 1.389(3) . ?
O2 C3 1.433(4) . ?
N1 C12 1.460(3) . ?
N1 C11 1.266(3) . ?
N2 H2 1.0000 . ?
N2 C13 1.476(4) . ?
N2 C14 1.478(4) . ?
N3 C21 1.138(4) . ?
C1 C10 1.414(4) . ?
C1 C2 1.417(4) . ?
C10 C11 1.458(4) . ?
C10 C9 1.413(4) . ?
C12 H12A 0.9900 . ?
C12 H12B 0.9900 . ?
C12 C13 1.521(4) . ?
C2 C4 1.384(4) . ?
C11 H11 0.9500 . ?
C13 H13A 0.9900 . ?
C13 H13B 0.9900 . ?
C4 H4 0.9500 . ?
C4 C5 1.405(5) . ?
C9 H9 0.9500 . ?
C9 C5 1.378(4) . ?
C5 C6 1.520(4) . ?
C15 C14 1.510(4) . ?
C15 C16 1.376(5) . ?
C15 C20 1.390(5) . ?
C14 H14A 0.9900 . ?
C14 H14B 0.9900 . ?
C3 H3A 0.9800 . ?
C3 H3B 0.9800 . ?
C3 H3C 0.9800 . ?
C16 H16 0.9500 . ?
C16 C17 1.390(5) . ?
C6 H6A 0.9900 . ?
C6 H6B 0.9900 . ?
C6 C7 1.493(6) . ?
C20 H20 0.9500 . ?
C20 C19 1.391(6) . ?
C17 H17 0.9500 . ?
C17 C18 1.366(7) . ?
C7 H7 0.9500 . ?
C7 C8 1.277(7) . ?
C18 H18 0.9500 . ?
C18 C19 1.360(7) . ?
C19 H19 0.9500 . ?
C8 H8A 0.9500 . ?
C8 H8B 0.9500 . ?

loop_
_geom_torsion_atom_site_label_1
_geom_torsion_atom_site_label_2
_geom_torsion_atom_site_label_3
_geom_torsion_atom_site_label_4
_geom_torsion
_geom_torsion_site_symmetry_1
_geom_torsion_site_symmetry_2
_geom_torsion_site_symmetry_3
_geom_torsion_site_symmetry_4
_geom_torsion_publ_flag
Cd1 O1 C1 C10 42.5(4) . . . . ?
Cd1 O1 C1 C10 -84.6(3) 3_666 . . . ?
Cd1 O1 C1 C2 94.6(3) 3_666 . . . ?
Cd1 O1 C1 C2 -138.3(2) . . . . ?
Cd1 N1 C12 C13 -31.4(3) . . . . ?
Cd1 N1 C11 C10 -9.1(4) . . . . ?
Cd1 N2 C13 C12 -47.3(3) . . . . ?
Cd1 N2 C14 C15 177.5(2) . . . . ?
O1 C1 C10 C11 -7.0(4) . . . . ?
O1 C1 C10 C9 173.3(3) . . . . ?
O1 C1 C2 O2 3.9(4) . . . . ?
O1 C1 C2 C4 -173.5(3) . . . . ?
O2 C2 C4 C5 -179.3(3) . . . . ?
N1 C12 C13 N2 53.9(3) . . . . ?
C1 C10 C11 N1 -11.5(5) . . . . ?
C1 C10 C9 C5 2.4(5) . . . . ?
C1 C2 C4 C5 -1.9(5) . . . . ?
C10 C1 C2 O2 -176.9(3) . . . . ?
C10 C1 C2 C4 5.7(4) . . . . ?
C10 C9 C5 C4 1.7(5) . . . . ?
C10 C9 C5 C6 -178.8(3) . . . . ?
C12 N1 C11 C10 179.7(3) . . . . ?
C2 C1 C10 C11 173.8(3) . . . . ?
C2 C1 C10 C9 -5.9(4) . . . . ?
C2 C4 C5 C9 -2.0(5) . . . . ?
C2 C4 C5 C6 178.5(3) . . . . ?
C11 N1 C12 C13 141.0(3) . . . . ?
C11 C10 C9 C5 -177.3(3) . . . . ?
C13 N2 C14 C15 -58.2(4) . . . . ?
C4 C5 C6 C7 173.1(4) . . . . ?
C9 C10 C11 N1 168.2(3) . . . . ?
C9 C5 C6 C7 -6.4(6) . . . . ?
C5 C6 C7 C8 128.4(5) . . . . ?
C15 C16 C17 C18 -0.1(6) . . . . ?
C15 C20 C19 C18 0.8(6) . . . . ?
C14 N2 C13 C12 -176.2(2) . . . . ?
C14 C15 C16 C17 -177.9(3) . . . . ?
C14 C15 C20 C19 177.6(3) . . . . ?
C3 O2 C2 C1 66.9(3) . . . . ?
C3 O2 C2 C4 -115.6(3) . . . . ?
C16 C15 C14 N2 103.8(4) . . . . ?
C16 C15 C20 C19 -0.4(5) . . . . ?
C16 C17 C18 C19 0.5(6) . . . . ?
C20 C15 C14 N2 -74.0(4) . . . . ?
C20 C15 C16 C17 0.0(5) . . . . ?
C17 C18 C19 C20 -0.8(6) . . . . ?
